data_7061248
loop_
_publ_author_name
'Athira, Mohanakumaran'
'Smile, Suresh Snoxma'
'Shanmugam, Ponnusamy'

_publ_section_title
;
 BF3&#x00B7;OEt2 catalyzed synthesis of functionalized
 9-fluorene-9-ylidene appended quinazolin-4-ones
;
_journal_issue 6
_journal_name_full 'New Journal of Chemistry'
_journal_page_first 2952
_journal_page_last 2961
_journal_paper_doi 10.1039/D1NJ05379E
_journal_volume 46
_journal_year 2022
_chemical_formula_moiety 'C43 H33 Br N2 O,) 0.5 (C H2 Cl2)'
_chemical_formula_sum 'C43.5 H34 Br Cl N2 O'
_chemical_formula_weight 716.09
_chemical_name_common AM3-142
_space_group_crystal_system monoclinic
_space_group_IT_number 14
_space_group_name_Hall '-P 2yn'
_space_group_name_H-M_alt 'P 1 21/n 1'
_atom_sites_solution_hydrogens geom
_audit_creation_method SHELXL-2018/3
_audit_update_record
;
2021-09-30 deposited with the CCDC.	2022-01-11 downloaded from the CCDC.
;
_cell_angle_alpha 90
_cell_angle_beta 108.1530(10)
_cell_angle_gamma 90
_cell_formula_units_Z 4
_cell_length_a 13.7423(4)
_cell_length_b 18.5947(6)
_cell_length_c 15.4410(5)
_cell_measurement_reflns_used 9890
_cell_measurement_temperature 296(2)
_cell_measurement_theta_max 68.43
_cell_measurement_theta_min 3.38
_cell_volume 3749.3(2)
_computing_cell_refinement 'APEX3/SAINT (Bruker, 2016)'
_computing_data_collection 'APEX3 (Bruker, 2016)'
_computing_data_reduction 'SAINT/XPREP (Bruker, 2016)'
_computing_molecular_graphics 'ORTEP3 (Farrugia, 1997) and Mercury (Bruno et al., 2002)'
_computing_publication_material 'SHELXL-2018/3 (Sheldrick, 2018)'
_computing_structure_refinement 'SHELXL-2018/3 (Sheldrick, 2018)'
_computing_structure_solution 'SHELXT-2018/2 (Sheldrick, 2018)'
_diffrn_ambient_temperature 296(2)
_diffrn_measured_fraction_theta_full 0.998
_diffrn_measured_fraction_theta_max 0.998
_diffrn_measurement_device_type 'Bruker D8 VENTURE diffractometer with PHOTON II detector'
_diffrn_measurement_method '\w and \f scan'
_diffrn_radiation_source 'micro-focus sealed tube'
_diffrn_radiation_type CuK\a
_diffrn_radiation_wavelength 1.54178
_diffrn_reflns_av_R_equivalents 0.0692
_diffrn_reflns_av_unetI/netI 0.0421
_diffrn_reflns_Laue_measured_fraction_full 0.998
_diffrn_reflns_Laue_measured_fraction_max 0.998
_diffrn_reflns_limit_h_max 16
_diffrn_reflns_limit_h_min -16
_diffrn_reflns_limit_k_max 21
_diffrn_reflns_limit_k_min -22
_diffrn_reflns_limit_l_max 18
_diffrn_reflns_limit_l_min -18
_diffrn_reflns_number 72176
_diffrn_reflns_point_group_measured_fraction_full 0.998
_diffrn_reflns_point_group_measured_fraction_max 0.998
_diffrn_reflns_theta_full 65.997
_diffrn_reflns_theta_max 65.997
_diffrn_reflns_theta_min 3.765
_exptl_absorpt_coefficient_mu 2.414
_exptl_absorpt_correction_T_max 0.7531
_exptl_absorpt_correction_T_min 0.3833
_exptl_absorpt_correction_type multi-scan
_exptl_absorpt_process_details 'SADABS (Bruker, 2016)'
_exptl_crystal_colour yellow
_exptl_crystal_density_diffrn 1.269
_exptl_crystal_description block
_exptl_crystal_F_000 1476
_exptl_crystal_recrystallization_method 'Re-crystallisation from solvent: DCM'
_exptl_crystal_size_max 0.150
_exptl_crystal_size_mid 0.120
_exptl_crystal_size_min 0.100
_refine_diff_density_max 0.456
_refine_diff_density_min -0.557
_refine_diff_density_rms 0.060
_refine_ls_extinction_coef 0.0023(4)
_refine_ls_extinction_expression Fc^*^=kFc[1+0.001xFc^2^\l^3^/sin(2\q)]^-1/4^
_refine_ls_extinction_method 'SHELXL-2018/3 (Sheldrick 2018)'
_refine_ls_goodness_of_fit_ref 1.044
_refine_ls_hydrogen_treatment constr
_refine_ls_matrix_type full
_refine_ls_number_parameters 548
_refine_ls_number_reflns 6524
_refine_ls_number_restraints 345
_refine_ls_restrained_S_all 1.040
_refine_ls_R_factor_all 0.0890
_refine_ls_R_factor_gt 0.0700
_refine_ls_shift/su_max 0.004
_refine_ls_shift/su_mean 0.000
_refine_ls_structure_factor_coef Fsqd
_refine_ls_weighting_details 'w=1/[\s^2^(Fo^2^)+(0.1336P)^2^+1.4916P] where P=(Fo^2^+2Fc^2^)/3'
_refine_ls_weighting_scheme calc
_refine_ls_wR_factor_gt 0.2117
_refine_ls_wR_factor_ref 0.2428
_reflns_Friedel_coverage 0.000
_reflns_number_gt 4572
_reflns_number_total 6524
_reflns_threshold_expression 'I > 2\s(I)'
_cod_data_source_file d1nj05379e2.cif
_cod_data_source_block shelx
_cod_depositor_comments 'Adding full bibliography for 7061247--7061248.cif.'
_cod_original_sg_symbol_H-M 'P 21/n'
_cod_original_formula_sum 'C43.50 H34 Br Cl N2 O'
_cod_database_code 7061248
_shelx_shelxl_version_number 2018/3
_shelx_space_group_comment
;
The symmetry employed for this shelxl refinement is uniquely defined
by the following loop, which should always be used as a source of
symmetry information in preference to the above space-group names.
They are only intended as comments.
;
_shelx_estimated_absorpt_t_min 0.713
_shelx_estimated_absorpt_t_max 0.794

loop_
_space_group_symop_operation_xyz
'x, y, z'
'-x+1/2, y+1/2, -z+1/2'
'-x, -y, -z'
'x-1/2, -y-1/2, z-1/2'

loop_
_atom_site_label
_atom_site_type_symbol
_atom_site_fract_x
_atom_site_fract_y
_atom_site_fract_z
_atom_site_U_iso_or_equiv
_atom_site_adp_type
_atom_site_occupancy
_atom_site_site_symmetry_order
_atom_site_calc_flag
_atom_site_refinement_flags_posn
_atom_site_refinement_flags_adp
_atom_site_refinement_flags_occupancy
_atom_site_disorder_assembly
_atom_site_disorder_group
C1 C 0.2556(3) 0.62367(18) 0.4103(2) 0.0820(9) Uani 1 1 d . . . . .
C2 C 0.3508(3) 0.6344(2) 0.4002(2) 0.0870(10) Uani 1 1 d . . . . .
H2 H 0.407370 0.642601 0.451135 0.104 Uiso 1 1 calc R U . . .
C3 C 0.3623(4) 0.6331(2) 0.3141(3) 0.1009(12) Uani 1 1 d . . . . .
H3 H 0.426263 0.641566 0.307446 0.121 Uiso 1 1 calc R U . . .
C4 C 0.2788(5) 0.6192(3) 0.2377(3) 0.1172(16) Uani 1 1 d . . . . .
H4 H 0.287285 0.618326 0.180205 0.141 Uiso 1 1 calc R U . . .
C5 C 0.1834(4) 0.6067(2) 0.2467(3) 0.1113(15) Uani 1 1 d . . . . .
H5 H 0.127655 0.597196 0.195528 0.134 Uiso 1 1 calc R U . . .
C6 C 0.1716(3) 0.60834(19) 0.3318(3) 0.0929(11) Uani 1 1 d . . . . .
C7 C 0.0807(3) 0.5977(2) 0.3605(3) 0.1021(13) Uani 1 1 d . . . . .
C8 C -0.0208(5) 0.5805(3) 0.3101(5) 0.138(2) Uani 1 1 d . . . . .
H8 H -0.040468 0.574599 0.247234 0.166 Uiso 1 1 calc R U . . .
C9 C -0.0909(4) 0.5725(3) 0.3586(7) 0.160(3) Uani 1 1 d . . . . .
H9 H -0.157895 0.559367 0.327099 0.192 Uiso 1 1 calc R U . . .
C10 C -0.0640(4) 0.5836(3) 0.4512(6) 0.144(2) Uani 1 1 d . . . . .
H10 H -0.113206 0.579532 0.480888 0.173 Uiso 1 1 calc R U . . .
C11 C 0.0346(4) 0.6005(3) 0.4997(4) 0.1179(15) Uani 1 1 d . . . . .
H11 H 0.053220 0.607004 0.562470 0.141 Uiso 1 1 calc R U . . .
C12 C 0.1071(3) 0.6078(2) 0.4543(3) 0.0943(11) Uani 1 1 d . . . . .
C13 C 0.2174(3) 0.62553(18) 0.4900(2) 0.0811(9) Uani 1 1 d . . . . .
C14 C 0.2618(3) 0.6421(2) 0.5776(2) 0.0846(9) Uani 1 1 d . . . . .
H14 H 0.217275 0.642166 0.612332 0.102 Uiso 1 1 calc R U . . .
C15 C 0.4118(3) 0.52814(17) 0.6343(2) 0.0752(8) Uani 1 1 d . . . . .
C16 C 0.3728(3) 0.48482(19) 0.5603(2) 0.0880(10) Uani 1 1 d . . . . .
H16 H 0.362873 0.502955 0.502052 0.106 Uiso 1 1 calc R U . . .
C17 C 0.3479(3) 0.4139(2) 0.5714(3) 0.1035(13) Uani 1 1 d . . . . .
H17 H 0.320091 0.385402 0.520155 0.124 Uiso 1 1 calc R U . . .
C18 C 0.3633(3) 0.3846(2) 0.6567(4) 0.1043(13) Uani 1 1 d . . . . .
C19 C 0.4042(3) 0.4294(2) 0.7309(3) 0.1020(12) Uani 1 1 d . . . . .
H19 H 0.415614 0.411308 0.789417 0.122 Uiso 1 1 calc R U . . .
C20 C 0.4283(3) 0.5001(2) 0.7199(2) 0.0904(10) Uani 1 1 d . . . . .
H20 H 0.455830 0.528924 0.770878 0.109 Uiso 1 1 calc R U . . .
C21 C 0.3377(6) 0.3071(3) 0.6699(5) 0.157(2) Uani 1 1 d . . . . .
H21A H 0.377954 0.291177 0.729420 0.235 Uiso 1 1 calc R U . . .
H21B H 0.352612 0.277640 0.624502 0.235 Uiso 1 1 calc R U . . .
H21C H 0.266295 0.303173 0.664078 0.235 Uiso 1 1 calc R U . . .
C22 C 0.386(2) 0.6759(13) 0.7327(8) 0.085(3) Uani 0.61(4) 1 d D U P A 3
C23 C 0.3310(19) 0.6399(13) 0.7819(13) 0.103(4) Uani 0.61(4) 1 d D U P A 3
H23 H 0.277534 0.609902 0.750452 0.123 Uiso 0.61(4) 1 calc R U P A 3
C24 C 0.3527(18) 0.6470(11) 0.8762(13) 0.106(4) Uani 0.61(4) 1 d D U P A 3
H24 H 0.314420 0.621070 0.905630 0.128 Uiso 0.61(4) 1 calc R U P A 3
C25 C 0.4272(17) 0.6901(10) 0.9245(10) 0.100(3) Uani 0.61(4) 1 d D U P A 3
C26 C 0.4885(18) 0.7227(11) 0.8788(12) 0.100(3) Uani 0.61(4) 1 d D U P A 3
H26 H 0.544428 0.750052 0.911765 0.121 Uiso 0.61(4) 1 calc R U P A 3
C27 C 0.4681(17) 0.7154(14) 0.7850(13) 0.092(3) Uani 0.61(4) 1 d D U P A 3
H27 H 0.511055 0.737618 0.757016 0.111 Uiso 0.61(4) 1 calc R U P A 3
C28 C 0.448(2) 0.6972(11) 1.0266(10) 0.129(5) Uani 0.61(4) 1 d D U P A 3
H28A H 0.384695 0.706679 1.038880 0.193 Uiso 0.61(4) 1 calc R U P A 3
H28B H 0.494729 0.736051 1.049456 0.193 Uiso 0.61(4) 1 calc R U P A 3
H28C H 0.476996 0.653221 1.056083 0.193 Uiso 0.61(4) 1 calc R U P A 3
C22' C 0.383(4) 0.667(2) 0.7337(13) 0.089(5) Uani 0.39(4) 1 d D U P A 4
C23' C 0.313(3) 0.6300(19) 0.7664(17) 0.091(4) Uani 0.39(4) 1 d D U P A 4
H23' H 0.262076 0.601302 0.728069 0.109 Uiso 0.39(4) 1 calc R U P A 4
C24' C 0.322(2) 0.6377(16) 0.8580(17) 0.099(4) Uani 0.39(4) 1 d D U P A 4
H24' H 0.273197 0.615400 0.879649 0.119 Uiso 0.39(4) 1 calc R U P A 4
C25' C 0.398(3) 0.6766(17) 0.9182(17) 0.101(5) Uani 0.39(4) 1 d D U P A 4
C26' C 0.457(3) 0.7207(18) 0.883(2) 0.104(5) Uani 0.39(4) 1 d D U P A 4
H26' H 0.503843 0.752534 0.920526 0.125 Uiso 0.39(4) 1 calc R U P A 4
C27' C 0.447(3) 0.717(2) 0.790(2) 0.095(5) Uani 0.39(4) 1 d D U P A 4
H27' H 0.483119 0.748844 0.765968 0.114 Uiso 0.39(4) 1 calc R U P A 4
C28' C 0.403(3) 0.681(2) 1.0172(19) 0.144(8) Uani 0.39(4) 1 d D U P A 4
H28D H 0.441800 0.640435 1.049541 0.217 Uiso 0.39(4) 1 calc R U P A 4
H28E H 0.335331 0.679364 1.021687 0.217 Uiso 0.39(4) 1 calc R U P A 4
H28F H 0.436383 0.724561 1.043226 0.217 Uiso 0.39(4) 1 calc R U P A 4
C29 C 0.5446(3) 0.61538(17) 0.6421(2) 0.0781(8) Uani 1 1 d . . . . .
C30 C 0.6202(3) 0.56233(19) 0.6691(2) 0.0864(9) Uani 1 1 d . . . . .
H30 H 0.601278 0.515023 0.675035 0.104 Uiso 1 1 calc R U . . .
C31 C 0.7223(3) 0.5790(2) 0.6871(3) 0.0968(11) Uani 1 1 d . . . . .
H31 H 0.771540 0.543061 0.705522 0.116 Uiso 1 1 calc R U . . .
C32 C 0.7518(3) 0.6491(2) 0.6778(3) 0.0961(11) Uani 1 1 d . . . . .
C33 C 0.6797(3) 0.7018(2) 0.6492(3) 0.0927(10) Uani 1 1 d . . . . .
H33 H 0.699664 0.748637 0.641889 0.111 Uiso 1 1 calc R U . . .
C34 C 0.5772(3) 0.68584(18) 0.6310(2) 0.0824(9) Uani 1 1 d . . . . .
C35 C 0.5005(3) 0.74252(19) 0.5976(2) 0.0890(10) Uani 1 1 d . . . . .
C36 C 0.3272(3) 0.78349(18) 0.5581(2) 0.0841(9) Uani 1 1 d . . . . .
C37 C 0.2911(4) 0.8221(2) 0.6173(3) 0.1077(14) Uani 1 1 d . . . . .
H37 H 0.310862 0.809793 0.678746 0.129 Uiso 1 1 calc R U . . .
C38 C 0.2254(4) 0.8793(3) 0.5856(3) 0.1188(15) Uani 1 1 d . . . . .
H38 H 0.202055 0.905177 0.626679 0.143 Uiso 1 1 calc R U . . .
C39 C 0.1935(4) 0.8991(2) 0.4957(3) 0.1069(13) Uani 1 1 d . . . . .
C40 C 0.2313(4) 0.8605(2) 0.4380(3) 0.1106(14) Uani 1 1 d . . . . .
H40 H 0.211903 0.873235 0.376786 0.133 Uiso 1 1 calc R U . . .
C41 C 0.2974(4) 0.8032(2) 0.4674(3) 0.1000(12) Uani 1 1 d . . . . .
H41 H 0.321683 0.777991 0.426320 0.120 Uiso 1 1 calc R U . . .
C42 C 0.1226(5) 0.9623(3) 0.4635(4) 0.147(2) Uani 1 1 d . . . . .
H42A H 0.153571 0.996229 0.433304 0.220 Uiso 1 1 calc R U . . .
H42B H 0.110036 0.984972 0.514872 0.220 Uiso 1 1 calc R U . . .
H42C H 0.058911 0.945851 0.421837 0.220 Uiso 1 1 calc R U . . .
N1 N 0.4410(2) 0.60106(14) 0.62089(18) 0.0775(7) Uani 1 1 d . . . . .
C43 C 0.3718(3) 0.66079(17) 0.6310(2) 0.0812(9) Uani 1 1 d D . . . .
N2 N 0.4016(2) 0.72665(14) 0.58997(18) 0.0809(7) Uani 1 1 d . . . . .
O1 O 0.5247(2) 0.80206(15) 0.5740(2) 0.1119(9) Uani 1 1 d . . . . .
Br1 Br 0.89331(4) 0.67071(4) 0.70430(6) 0.1449(4) Uani 1 1 d . . . . .
C44 C 0.5372(19) 0.9152(11) 0.444(2) 0.176(10) Uani 0.25 1 d D U P B 1
H44A H 0.509639 0.903892 0.492613 0.211 Uiso 0.25 1 calc R U P B 1
H44B H 0.480739 0.920828 0.387570 0.211 Uiso 0.25 1 calc R U P B 1
Cl1 Cl 0.6045(15) 0.9871(9) 0.4660(16) 0.309(8) Uani 0.25 1 d D U P B 1
Cl2 Cl 0.6132(17) 0.8534(11) 0.4327(15) 0.324(9) Uani 0.25 1 d D U P B 1
C44' C 0.595(3) 0.934(3) 0.3993(18) 0.237(14) Uani 0.25 1 d D U P C 2
H44C H 0.638814 0.966223 0.378992 0.284 Uiso 0.25 1 calc R U P C 2
H44D H 0.565353 0.898877 0.351634 0.284 Uiso 0.25 1 calc R U P C 2
Cl1' Cl 0.508(2) 0.9767(15) 0.427(2) 0.455(16) Uani 0.25 1 d D U P C 2
Cl2' Cl 0.6608(9) 0.8926(12) 0.4981(7) 0.272(8) Uani 0.25 1 d D U P C 2

loop_
_atom_site_aniso_label
_atom_site_aniso_U_11
_atom_site_aniso_U_22
_atom_site_aniso_U_33
_atom_site_aniso_U_23
_atom_site_aniso_U_13
_atom_site_aniso_U_12
C1 0.090(2) 0.0641(18) 0.079(2) -0.0005(14) 0.0079(17) 0.0049(16)
C2 0.096(2) 0.078(2) 0.081(2) -0.0019(16) 0.0180(18) 0.0104(18)
C3 0.120(3) 0.089(3) 0.094(3) 0.007(2) 0.034(2) 0.023(2)
C4 0.153(5) 0.106(3) 0.082(3) 0.011(2) 0.023(3) 0.041(3)
C5 0.128(4) 0.094(3) 0.085(3) -0.002(2) -0.006(2) 0.026(3)
C6 0.102(3) 0.071(2) 0.085(2) -0.0005(16) -0.0002(19) 0.0158(18)
C7 0.088(3) 0.074(2) 0.122(3) -0.003(2) -0.001(2) 0.0066(18)
C8 0.103(4) 0.113(4) 0.158(5) -0.017(3) -0.018(3) 0.008(3)
C9 0.079(3) 0.121(4) 0.247(9) -0.013(5) 0.002(4) -0.011(3)
C10 0.091(3) 0.120(4) 0.207(7) 0.017(4) 0.027(4) -0.012(3)
C11 0.093(3) 0.105(3) 0.152(4) 0.018(3) 0.032(3) 0.001(2)
C12 0.083(2) 0.074(2) 0.113(3) 0.0043(19) 0.012(2) 0.0021(17)
C13 0.083(2) 0.0661(18) 0.086(2) 0.0022(15) 0.0148(17) 0.0033(15)
C14 0.092(2) 0.076(2) 0.086(2) 0.0013(16) 0.0275(18) 0.0060(17)
C15 0.084(2) 0.0631(17) 0.0725(18) -0.0009(14) 0.0158(15) -0.0001(14)
C16 0.103(2) 0.071(2) 0.079(2) -0.0062(16) 0.0115(18) 0.0029(18)
C17 0.103(3) 0.073(2) 0.115(3) -0.014(2) 0.006(2) -0.0074(19)
C18 0.092(3) 0.076(2) 0.144(4) 0.008(2) 0.036(3) -0.0045(19)
C19 0.115(3) 0.090(3) 0.107(3) 0.023(2) 0.043(2) 0.007(2)
C20 0.108(3) 0.080(2) 0.078(2) 0.0024(17) 0.0211(18) 0.0061(19)
C21 0.166(6) 0.079(3) 0.230(7) 0.025(4) 0.067(5) -0.014(3)
C22 0.116(5) 0.060(6) 0.075(5) 0.005(4) 0.023(4) 0.011(5)
C23 0.136(8) 0.084(6) 0.084(7) -0.010(5) 0.027(6) -0.002(5)
C24 0.145(9) 0.094(6) 0.076(6) 0.007(5) 0.029(6) -0.002(7)
C25 0.143(9) 0.080(6) 0.074(5) 0.000(4) 0.031(5) 0.004(6)
C26 0.137(9) 0.083(4) 0.076(4) -0.002(3) 0.025(5) 0.007(6)
C27 0.124(8) 0.077(5) 0.072(4) -0.007(4) 0.024(4) 0.012(6)
C28 0.182(14) 0.132(10) 0.069(5) -0.009(5) 0.035(7) -0.011(9)
C22' 0.123(8) 0.065(8) 0.073(7) -0.007(6) 0.023(7) 0.004(7)
C23' 0.129(9) 0.077(8) 0.068(7) -0.002(6) 0.035(7) -0.004(7)
C24' 0.140(10) 0.086(7) 0.070(8) -0.004(6) 0.032(7) -0.006(7)
C25' 0.138(11) 0.079(8) 0.077(7) -0.002(6) 0.019(7) -0.006(8)
C26' 0.141(10) 0.083(6) 0.081(6) -0.014(6) 0.023(8) 0.008(8)
C27' 0.128(10) 0.071(6) 0.079(7) 0.004(6) 0.023(7) 0.013(8)
C28' 0.19(2) 0.131(16) 0.106(11) -0.018(10) 0.032(13) 0.006(15)
C29 0.096(2) 0.0651(18) 0.0682(18) -0.0037(14) 0.0176(16) -0.0018(16)
C30 0.098(2) 0.0661(19) 0.090(2) -0.0028(16) 0.0211(18) -0.0002(17)
C31 0.104(3) 0.084(2) 0.100(3) 0.0011(19) 0.028(2) 0.013(2)
C32 0.093(2) 0.088(2) 0.102(3) -0.003(2) 0.024(2) -0.005(2)
C33 0.102(3) 0.074(2) 0.096(2) -0.0032(18) 0.021(2) -0.0082(19)
C34 0.095(2) 0.0671(19) 0.078(2) -0.0016(15) 0.0162(17) -0.0033(16)
C35 0.108(3) 0.068(2) 0.079(2) 0.0003(16) 0.0129(18) -0.0022(18)
C36 0.099(2) 0.0658(18) 0.078(2) 0.0018(15) 0.0130(17) 0.0047(17)
C37 0.144(4) 0.098(3) 0.080(2) 0.012(2) 0.035(2) 0.029(3)
C38 0.138(4) 0.109(3) 0.112(3) 0.007(3) 0.042(3) 0.036(3)
C39 0.115(3) 0.086(3) 0.106(3) 0.009(2) 0.014(2) 0.017(2)
C40 0.141(4) 0.089(3) 0.082(2) 0.011(2) 0.006(2) 0.018(3)
C41 0.135(3) 0.079(2) 0.077(2) 0.0019(17) 0.020(2) 0.018(2)
C42 0.153(5) 0.116(4) 0.146(4) 0.017(3) 0.011(4) 0.047(4)
N1 0.0889(18) 0.0617(14) 0.0755(16) -0.0033(11) 0.0165(13) -0.0003(13)
C43 0.099(2) 0.0657(18) 0.0745(19) 0.0038(14) 0.0212(17) 0.0045(16)
N2 0.095(2) 0.0654(15) 0.0750(16) 0.0025(12) 0.0150(14) 0.0032(14)
O1 0.113(2) 0.0748(16) 0.130(2) 0.0184(15) 0.0129(17) -0.0110(15)
Br1 0.0992(4) 0.1294(6) 0.1997(8) 0.0130(4) 0.0374(4) -0.0068(3)
C44 0.151(17) 0.165(19) 0.204(19) 0.063(16) 0.044(16) -0.014(16)
Cl1 0.270(16) 0.244(13) 0.41(2) 0.006(14) 0.101(15) -0.123(13)
Cl2 0.280(17) 0.45(2) 0.289(17) -0.002(18) 0.158(15) -0.059(18)
C44' 0.148(19) 0.24(2) 0.29(2) -0.02(2) 0.030(19) -0.04(2)
Cl1' 0.41(3) 0.34(3) 0.51(3) 0.09(3) 0.00(3) -0.06(2)
Cl2' 0.199(9) 0.48(2) 0.139(6) 0.032(10) 0.052(6) -0.087(12)

loop_
_atom_type_symbol
_atom_type_description
_atom_type_scat_dispersion_real
_atom_type_scat_dispersion_imag
_atom_type_scat_source
C C 0.0181 0.0091 'International Tables Vol C Tables 4.2.6.8 and 6.1.1.4'
H H 0.0000 0.0000 'International Tables Vol C Tables 4.2.6.8 and 6.1.1.4'
N N 0.0311 0.0180 'International Tables Vol C Tables 4.2.6.8 and 6.1.1.4'
O O 0.0492 0.0322 'International Tables Vol C Tables 4.2.6.8 and 6.1.1.4'
Br Br -0.6763 1.2805 'International Tables Vol C Tables 4.2.6.8 and 6.1.1.4'
Cl Cl 0.3639 0.7018 'International Tables Vol C Tables 4.2.6.8 and 6.1.1.4'

loop_
_geom_angle_atom_site_label_1
_geom_angle_atom_site_label_2
_geom_angle_atom_site_label_3
_geom_angle
_geom_angle_site_symmetry_1
_geom_angle_site_symmetry_3
_geom_angle_publ_flag
C2 C1 C6 118.8(4) . . ?
C2 C1 C13 133.2(3) . . ?
C6 C1 C13 108.0(4) . . ?
C1 C2 C3 120.0(4) . . ?
C1 C2 H2 120.0 . . ?
C3 C2 H2 120.0 . . ?
C2 C3 C4 120.5(5) . . ?
C2 C3 H3 119.7 . . ?
C4 C3 H3 119.8 . . ?
C5 C4 C3 120.3(4) . . ?
C5 C4 H4 119.9 . . ?
C3 C4 H4 119.9 . . ?
C6 C5 C4 119.5(4) . . ?
C6 C5 H5 120.3 . . ?
C4 C5 H5 120.3 . . ?
C5 C6 C1 120.9(4) . . ?
C5 C6 C7 130.8(4) . . ?
C1 C6 C7 108.2(4) . . ?
C12 C7 C8 119.9(5) . . ?
C12 C7 C6 109.1(3) . . ?
C8 C7 C6 131.1(5) . . ?
C9 C8 C7 117.3(6) . . ?
C9 C8 H8 121.4 . . ?
C7 C8 H8 121.4 . . ?
C10 C9 C8 122.2(5) . . ?
C10 C9 H9 118.9 . . ?
C8 C9 H9 118.9 . . ?
C11 C10 C9 120.2(7) . . ?
C11 C10 H10 119.9 . . ?
C9 C10 H10 119.9 . . ?
C10 C11 C12 119.4(6) . . ?
C10 C11 H11 120.3 . . ?
C12 C11 H11 120.3 . . ?
C11 C12 C7 121.0(4) . . ?
C11 C12 C13 130.2(4) . . ?
C7 C12 C13 108.8(4) . . ?
C14 C13 C12 121.3(4) . . ?
C14 C13 C1 132.8(3) . . ?
C12 C13 C1 105.8(3) . . ?
C13 C14 C43 131.7(4) . . ?
C13 C14 H14 114.2 . . ?
C43 C14 H14 114.2 . . ?
C16 C15 C20 119.1(3) . . ?
C16 C15 N1 119.2(3) . . ?
C20 C15 N1 121.6(3) . . ?
C15 C16 C17 120.4(4) . . ?
C15 C16 H16 119.8 . . ?
C17 C16 H16 119.8 . . ?
C18 C17 C16 121.6(4) . . ?
C18 C17 H17 119.2 . . ?
C16 C17 H17 119.2 . . ?
C17 C18 C19 117.1(4) . . ?
C17 C18 C21 122.1(5) . . ?
C19 C18 C21 120.8(5) . . ?
C20 C19 C18 121.4(4) . . ?
C20 C19 H19 119.3 . . ?
C18 C19 H19 119.3 . . ?
C15 C20 C19 120.5(4) . . ?
C15 C20 H20 119.8 . . ?
C19 C20 H20 119.8 . . ?
C18 C21 H21A 109.5 . . ?
C18 C21 H21B 109.5 . . ?
H21A C21 H21B 109.5 . . ?
C18 C21 H21C 109.5 . . ?
H21A C21 H21C 109.5 . . ?
H21B C21 H21C 109.5 . . ?
C27 C22 C23 114.8(14) . . ?
C27 C22 C43 120.7(16) . . ?
C23 C22 C43 123.3(14) . . ?
C22 C23 C24 123.1(12) . . ?
C22 C23 H23 118.5 . . ?
C24 C23 H23 118.5 . . ?
C25 C24 C23 121.2(13) . . ?
C25 C24 H24 119.4 . . ?
C23 C24 H24 119.4 . . ?
C24 C25 C26 117.3(13) . . ?
C24 C25 C28 119.8(12) . . ?
C26 C25 C28 122.8(12) . . ?
C27 C26 C25 121.7(15) . . ?
C27 C26 H26 119.1 . . ?
C25 C26 H26 119.1 . . ?
C22 C27 C26 121.5(17) . . ?
C22 C27 H27 119.2 . . ?
C26 C27 H27 119.2 . . ?
C25 C28 H28A 109.5 . . ?
C25 C28 H28B 109.5 . . ?
H28A C28 H28B 109.5 . . ?
C25 C28 H28C 109.5 . . ?
H28A C28 H28C 109.5 . . ?
H28B C28 H28C 109.5 . . ?
C27' C22' C23' 118(2) . . ?
C27' C22' C43 123(2) . . ?
C23' C22' C43 118(2) . . ?
C24' C23' C22' 118(2) . . ?
C24' C23' H23' 121.1 . . ?
C22' C23' H23' 121.1 . . ?
C25' C24' C23' 123(2) . . ?
C25' C24' H24' 118.4 . . ?
C23' C24' H24' 118.4 . . ?
C24' C25' C26' 118(2) . . ?
C24' C25' C28' 120(2) . . ?
C26' C25' C28' 122(2) . . ?
C25' C26' C27' 119(3) . . ?
C25' C26' H26' 120.4 . . ?
C27' C26' H26' 120.4 . . ?
C22' C27' C26' 122(3) . . ?
C22' C27' H27' 119.1 . . ?
C26' C27' H27' 119.1 . . ?
C25' C28' H28D 109.5 . . ?
C25' C28' H28E 109.5 . . ?
H28D C28' H28E 109.5 . . ?
C25' C28' H28F 109.5 . . ?
H28D C28' H28F 109.5 . . ?
H28E C28' H28F 109.5 . . ?
N1 C29 C30 123.3(3) . . ?
N1 C29 C34 119.4(3) . . ?
C30 C29 C34 117.1(4) . . ?
C31 C30 C29 121.1(4) . . ?
C31 C30 H30 119.4 . . ?
C29 C30 H30 119.4 . . ?
C30 C31 C32 120.2(4) . . ?
C30 C31 H31 119.9 . . ?
C32 C31 H31 119.9 . . ?
C33 C32 C31 120.1(4) . . ?
C33 C32 Br1 120.6(3) . . ?
C31 C32 Br1 119.3(3) . . ?
C32 C33 C34 120.2(4) . . ?
C32 C33 H33 119.9 . . ?
C34 C33 H33 119.9 . . ?
C33 C34 C29 121.2(4) . . ?
C33 C34 C35 119.5(3) . . ?
C29 C34 C35 119.3(4) . . ?
O1 C35 N2 121.3(4) . . ?
O1 C35 C34 121.0(4) . . ?
N2 C35 C34 117.6(3) . . ?
C37 C36 C41 118.9(4) . . ?
C37 C36 N2 121.3(3) . . ?
C41 C36 N2 119.6(3) . . ?
C36 C37 C38 119.8(4) . . ?
C36 C37 H37 120.1 . . ?
C38 C37 H37 120.1 . . ?
C39 C38 C37 122.3(4) . . ?
C39 C38 H38 118.8 . . ?
C37 C38 H38 118.8 . . ?
C40 C39 C38 116.8(4) . . ?
C40 C39 C42 122.2(4) . . ?
C38 C39 C42 121.0(5) . . ?
C39 C40 C41 122.4(4) . . ?
C39 C40 H40 118.8 . . ?
C41 C40 H40 118.8 . . ?
C36 C41 C40 119.6(4) . . ?
C36 C41 H41 120.2 . . ?
C40 C41 H41 120.2 . . ?
C39 C42 H42A 109.5 . . ?
C39 C42 H42B 109.5 . . ?
H42A C42 H42B 109.5 . . ?
C39 C42 H42C 109.5 . . ?
H42A C42 H42C 109.5 . . ?
H42B C42 H42C 109.5 . . ?
C29 N1 C15 117.2(3) . . ?
C29 N1 C43 118.1(3) . . ?
C15 N1 C43 117.7(3) . . ?
N2 C43 N1 107.2(3) . . ?
N2 C43 C14 108.4(3) . . ?
N1 C43 C14 109.3(3) . . ?
N2 C43 C22 108.6(8) . . ?
N1 C43 C22 110.9(12) . . ?
C14 C43 C22 112.3(11) . . ?
N2 C43 C22' 114.9(14) . . ?
N1 C43 C22' 107(2) . . ?
C14 C43 C22' 109.8(17) . . ?
C35 N2 C36 116.9(3) . . ?
C35 N2 C43 122.7(3) . . ?
C36 N2 C43 119.0(3) . . ?
Cl2 C44 Cl1 105.7(15) . . ?
Cl2 C44 H44A 110.6 . . ?
Cl1 C44 H44A 110.6 . . ?
Cl2 C44 H44B 110.6 . . ?
Cl1 C44 H44B 110.6 . . ?
H44A C44 H44B 108.7 . . ?
Cl1' C44' Cl2' 102.4(15) . . ?
Cl1' C44' H44C 111.3 . . ?
Cl2' C44' H44C 111.3 . . ?
Cl1' C44' H44D 111.3 . . ?
Cl2' C44' H44D 111.3 . . ?
H44C C44' H44D 109.2 . . ?

loop_
_geom_bond_atom_site_label_1
_geom_bond_atom_site_label_2
_geom_bond_distance
_geom_bond_site_symmetry_2
_geom_bond_publ_flag
C1 C2 1.380(6) . ?
C1 C6 1.418(5) . ?
C1 C13 1.481(5) . ?
C2 C3 1.386(5) . ?
C2 H2 0.9300 . ?
C3 C4 1.390(7) . ?
C3 H3 0.9300 . ?
C4 C5 1.380(7) . ?
C4 H4 0.9300 . ?
C5 C6 1.375(6) . ?
C5 H5 0.9300 . ?
C6 C7 1.462(6) . ?
C7 C12 1.393(6) . ?
C7 C8 1.406(7) . ?
C8 C9 1.400(10) . ?
C8 H8 0.9300 . ?
C9 C10 1.377(10) . ?
C9 H9 0.9300 . ?
C10 C11 1.366(8) . ?
C10 H10 0.9300 . ?
C11 C12 1.392(6) . ?
C11 H11 0.9300 . ?
C12 C13 1.479(5) . ?
C13 C14 1.336(5) . ?
C14 C43 1.519(5) . ?
C14 H14 0.9300 . ?
C15 C16 1.364(5) . ?
C15 C20 1.374(5) . ?
C15 N1 1.447(4) . ?
C16 C17 1.387(5) . ?
C16 H16 0.9300 . ?
C17 C18 1.379(7) . ?
C17 H17 0.9300 . ?
C18 C19 1.386(7) . ?
C18 C21 1.513(6) . ?
C19 C20 1.379(6) . ?
C19 H19 0.9300 . ?
C20 H20 0.9300 . ?
C21 H21A 0.9600 . ?
C21 H21B 0.9600 . ?
C21 H21C 0.9600 . ?
C22 C27 1.380(14) . ?
C22 C23 1.394(13) . ?
C22 C43 1.548(10) . ?
C23 C24 1.399(13) . ?
C23 H23 0.9300 . ?
C24 C25 1.331(13) . ?
C24 H24 0.9300 . ?
C25 C26 1.395(13) . ?
C25 C28 1.518(12) . ?
C26 C27 1.393(13) . ?
C26 H26 0.9300 . ?
C27 H27 0.9300 . ?
C28 H28A 0.9600 . ?
C28 H28B 0.9600 . ?
C28 H28C 0.9600 . ?
C22' C27' 1.384(18) . ?
C22' C23' 1.401(18) . ?
C22' C43 1.549(14) . ?
C23' C24' 1.389(17) . ?
C23' H23' 0.9300 . ?
C24' C25' 1.374(16) . ?
C24' H24' 0.9300 . ?
C25' C26' 1.380(18) . ?
C25' C28' 1.510(18) . ?
C26' C27' 1.392(18) . ?
C26' H26' 0.9300 . ?
C27' H27' 0.9300 . ?
C28' H28D 0.9600 . ?
C28' H28E 0.9600 . ?
C28' H28F 0.9600 . ?
C29 N1 1.383(5) . ?
C29 C30 1.399(5) . ?
C29 C34 1.412(5) . ?
C30 C31 1.378(6) . ?
C30 H30 0.9300 . ?
C31 C32 1.386(6) . ?
C31 H31 0.9300 . ?
C32 C33 1.366(6) . ?
C32 Br1 1.901(4) . ?
C33 C34 1.380(6) . ?
C33 H33 0.9300 . ?
C34 C35 1.466(5) . ?
C35 O1 1.243(4) . ?
C35 N2 1.360(5) . ?
C36 C37 1.371(6) . ?
C36 C41 1.380(5) . ?
C36 N2 1.446(5) . ?
C37 C38 1.383(6) . ?
C37 H37 0.9300 . ?
C38 C39 1.369(6) . ?
C38 H38 0.9300 . ?
C39 C40 1.367(7) . ?
C39 C42 1.508(6) . ?
C40 C41 1.382(6) . ?
C40 H40 0.9300 . ?
C41 H41 0.9300 . ?
C42 H42A 0.9600 . ?
C42 H42B 0.9600 . ?
C42 H42C 0.9600 . ?
N1 C43 1.502(5) . ?
C43 N2 1.493(4) . ?
C44 Cl2 1.597(19) . ?
C44 Cl1 1.600(18) . ?
C44 H44A 0.9700 . ?
C44 H44B 0.9700 . ?
C44' Cl1' 1.60(2) . ?
C44' Cl2' 1.69(2) . ?
C44' H44C 0.9700 . ?
C44' H44D 0.9700 . ?

loop_
_geom_torsion_atom_site_label_1
_geom_torsion_atom_site_label_2
_geom_torsion_atom_site_label_3
_geom_torsion_atom_site_label_4
_geom_torsion
_geom_torsion_site_symmetry_1
_geom_torsion_site_symmetry_2
_geom_torsion_site_symmetry_3
_geom_torsion_site_symmetry_4
_geom_torsion_publ_flag
C6 C1 C2 C3 2.6(5) . . . . ?
C13 C1 C2 C3 -176.3(4) . . . . ?
C1 C2 C3 C4 -1.6(6) . . . . ?
C2 C3 C4 C5 0.1(7) . . . . ?
C3 C4 C5 C6 0.2(7) . . . . ?
C4 C5 C6 C1 0.9(6) . . . . ?
C4 C5 C6 C7 179.5(4) . . . . ?
C2 C1 C6 C5 -2.3(5) . . . . ?
C13 C1 C6 C5 176.9(3) . . . . ?
C2 C1 C6 C7 178.8(3) . . . . ?
C13 C1 C6 C7 -2.0(4) . . . . ?
C5 C6 C7 C12 -177.5(4) . . . . ?
C1 C6 C7 C12 1.3(4) . . . . ?
C5 C6 C7 C8 2.3(8) . . . . ?
C1 C6 C7 C8 -178.9(4) . . . . ?
C12 C7 C8 C9 -1.5(7) . . . . ?
C6 C7 C8 C9 178.8(5) . . . . ?
C7 C8 C9 C10 2.4(9) . . . . ?
C8 C9 C10 C11 -2.3(10) . . . . ?
C9 C10 C11 C12 1.3(9) . . . . ?
C10 C11 C12 C7 -0.5(7) . . . . ?
C10 C11 C12 C13 -180.0(4) . . . . ?
C8 C7 C12 C11 0.6(6) . . . . ?
C6 C7 C12 C11 -179.6(4) . . . . ?
C8 C7 C12 C13 -179.8(4) . . . . ?
C6 C7 C12 C13 0.0(4) . . . . ?
C11 C12 C13 C14 -4.4(6) . . . . ?
C7 C12 C13 C14 176.0(3) . . . . ?
C11 C12 C13 C1 178.3(4) . . . . ?
C7 C12 C13 C1 -1.2(4) . . . . ?
C2 C1 C13 C14 4.2(7) . . . . ?
C6 C1 C13 C14 -174.8(4) . . . . ?
C2 C1 C13 C12 -179.0(4) . . . . ?
C6 C1 C13 C12 2.0(4) . . . . ?
C12 C13 C14 C43 178.9(3) . . . . ?
C1 C13 C14 C43 -4.8(7) . . . . ?
C20 C15 C16 C17 1.5(6) . . . . ?
N1 C15 C16 C17 177.5(4) . . . . ?
C15 C16 C17 C18 -1.3(7) . . . . ?
C16 C17 C18 C19 0.5(7) . . . . ?
C16 C17 C18 C21 -179.2(5) . . . . ?
C17 C18 C19 C20 0.0(7) . . . . ?
C21 C18 C19 C20 179.8(5) . . . . ?
C16 C15 C20 C19 -1.0(6) . . . . ?
N1 C15 C20 C19 -176.9(4) . . . . ?
C18 C19 C20 C15 0.2(7) . . . . ?
C27 C22 C23 C24 4(4) . . . . ?
C43 C22 C23 C24 172(2) . . . . ?
C22 C23 C24 C25 1(3) . . . . ?
C23 C24 C25 C26 -6(2) . . . . ?
C23 C24 C25 C28 179.2(18) . . . . ?
C24 C25 C26 C27 5(2) . . . . ?
C28 C25 C26 C27 179.9(18) . . . . ?
C23 C22 C27 C26 -5(4) . . . . ?
C43 C22 C27 C26 -172.7(18) . . . . ?
C25 C26 C27 C22 0(3) . . . . ?
C27' C22' C23' C24' -10(6) . . . . ?
C43 C22' C23' C24' -178(3) . . . . ?
C22' C23' C24' C25' -3(4) . . . . ?
C23' C24' C25' C26' 12(4) . . . . ?
C23' C24' C25' C28' -178(3) . . . . ?
C24' C25' C26' C27' -9(4) . . . . ?
C28' C25' C26' C27' -177(3) . . . . ?
C23' C22' C27' C26' 14(6) . . . . ?
C43 C22' C27' C26' -179(3) . . . . ?
C25' C26' C27' C22' -4(5) . . . . ?
N1 C29 C30 C31 178.1(3) . . . . ?
C34 C29 C30 C31 2.3(5) . . . . ?
C29 C30 C31 C32 -0.6(6) . . . . ?
C30 C31 C32 C33 -1.2(6) . . . . ?
C30 C31 C32 Br1 179.3(3) . . . . ?
C31 C32 C33 C34 1.2(6) . . . . ?
Br1 C32 C33 C34 -179.3(3) . . . . ?
C32 C33 C34 C29 0.5(6) . . . . ?
C32 C33 C34 C35 -178.1(4) . . . . ?
N1 C29 C34 C33 -178.3(3) . . . . ?
C30 C29 C34 C33 -2.2(5) . . . . ?
N1 C29 C34 C35 0.3(5) . . . . ?
C30 C29 C34 C35 176.4(3) . . . . ?
C33 C34 C35 O1 9.5(6) . . . . ?
C29 C34 C35 O1 -169.1(4) . . . . ?
C33 C34 C35 N2 -173.0(3) . . . . ?
C29 C34 C35 N2 8.4(5) . . . . ?
C41 C36 C37 C38 0.5(7) . . . . ?
N2 C36 C37 C38 175.6(5) . . . . ?
C36 C37 C38 C39 0.5(9) . . . . ?
C37 C38 C39 C40 -1.3(8) . . . . ?
C37 C38 C39 C42 -179.4(6) . . . . ?
C38 C39 C40 C41 1.1(8) . . . . ?
C42 C39 C40 C41 179.1(5) . . . . ?
C37 C36 C41 C40 -0.7(7) . . . . ?
N2 C36 C41 C40 -175.9(4) . . . . ?
C39 C40 C41 C36 -0.1(8) . . . . ?
C30 C29 N1 C15 4.7(5) . . . . ?
C34 C29 N1 C15 -179.5(3) . . . . ?
C30 C29 N1 C43 154.9(3) . . . . ?
C34 C29 N1 C43 -29.3(4) . . . . ?
C16 C15 N1 C29 -104.6(4) . . . . ?
C20 C15 N1 C29 71.3(4) . . . . ?
C16 C15 N1 C43 105.0(4) . . . . ?
C20 C15 N1 C43 -79.1(4) . . . . ?
C29 N1 C43 N2 45.1(4) . . . . ?
C15 N1 C43 N2 -164.9(3) . . . . ?
C29 N1 C43 C14 162.4(3) . . . . ?
C15 N1 C43 C14 -47.5(4) . . . . ?
C29 N1 C43 C22 -73.3(10) . . . . ?
C15 N1 C43 C22 76.8(10) . . . . ?
C29 N1 C43 C22' -78.8(14) . . . . ?
C15 N1 C43 C22' 71.3(14) . . . . ?
C13 C14 C43 N2 60.2(5) . . . . ?
C13 C14 C43 N1 -56.3(5) . . . . ?
C13 C14 C43 C22 -179.8(11) . . . . ?
C13 C14 C43 C22' -173.5(19) . . . . ?
C27 C22 C43 N2 -39(3) . . . . ?
C23 C22 C43 N2 154(2) . . . . ?
C27 C22 C43 N1 79(3) . . . . ?
C23 C22 C43 N1 -88(3) . . . . ?
C27 C22 C43 C14 -159(2) . . . . ?
C23 C22 C43 C14 35(3) . . . . ?
C27' C22' C43 N2 -21(6) . . . . ?
C23' C22' C43 N2 146(3) . . . . ?
C27' C22' C43 N1 98(5) . . . . ?
C23' C22' C43 N1 -95(4) . . . . ?
C27' C22' C43 C14 -144(4) . . . . ?
C23' C22' C43 C14 24(4) . . . . ?
O1 C35 N2 C36 -3.3(5) . . . . ?
C34 C35 N2 C36 179.2(3) . . . . ?
O1 C35 N2 C43 -169.9(3) . . . . ?
C34 C35 N2 C43 12.6(5) . . . . ?
C37 C36 N2 C35 -101.6(5) . . . . ?
C41 C36 N2 C35 73.4(5) . . . . ?
C37 C36 N2 C43 65.5(5) . . . . ?
C41 C36 N2 C43 -119.5(4) . . . . ?
N1 C43 N2 C35 -37.3(4) . . . . ?
C14 C43 N2 C35 -155.2(3) . . . . ?
C22 C43 N2 C35 82.6(13) . . . . ?
C22' C43 N2 C35 82(2) . . . . ?
N1 C43 N2 C36 156.4(3) . . . . ?
C14 C43 N2 C36 38.5(4) . . . . ?
C22 C43 N2 C36 -83.8(13) . . . . ?
C22' C43 N2 C36 -85(2) . . . . ?
